data_4508704
loop_
_publ_author_name
'Fridman, N.'
'Speiser, S.'
'Kaftory, M.'

_publ_section_title
;
 Structures and Chromogenic Properties of Bisimidazole Derivatives
;
_journal_issue 7
_journal_name_full 'Crystal Growth &amp; Design'
_journal_page_first 1653
_journal_paper_doi 10.1021/cg060107j
_journal_volume 6
_journal_year 2006
_chemical_formula_moiety 'C40 H34 N4 O4, C3 H6 N O, 5(O)'
_chemical_formula_sum 'C43 H40 N5 O10'
_chemical_formula_weight 786.80
_chemical_name_systematic
;
 1H-imidazol, 2,2'-[1,4-phenylene)bis[(4-methoxyphenyl)
;
_space_group_IT_number 2
_symmetry_cell_setting triclinic
_symmetry_space_group_name_Hall '-P 1'
_symmetry_space_group_name_H-M 'P -1'
_atom_sites_solution_hydrogens geom
_atom_sites_solution_primary direct
_atom_sites_solution_secondary difmap
_audit_creation_method SHELXL-97
_cell_angle_alpha 70.580(10)
_cell_angle_beta 87.17(2)
_cell_angle_gamma 68.830(10)
_cell_formula_units_Z 2
_cell_length_a 10.671(2)
_cell_length_b 12.175(2)
_cell_length_c 18.115(4)
_cell_measurement_reflns_used 6720
_cell_measurement_temperature 240(2)
_cell_measurement_theta_max 25.028
_cell_measurement_theta_min 1.018
_cell_volume 2063.1(7)
_computing_cell_refinement 'Denzo SMN (Otwinowski & Minor 1997)'
_computing_data_collection 'Collect (Nonius, 2000)'
_computing_data_reduction 'Denzo SMN (Otwinowski & Minor 1997)'
_computing_molecular_graphics 'Ortep-3 for Windows (Farrugia, 1999)'
_computing_structure_refinement 'SHELXL-97 (Sheldrick, 1997)'
_computing_structure_solution 'SHELXS-97 (Sheldrick, 1997)'
_diffrn_ambient_temperature 240(2)
_diffrn_detector_area_resol_mean 95
_diffrn_measured_fraction_theta_full 0.989
_diffrn_measured_fraction_theta_max 0.989
_diffrn_measurement_device_type KappaCCD
_diffrn_measurement_method 'phi scan & omega scan'
_diffrn_radiation_monochromator graphite
_diffrn_radiation_source 'fine-focus sealed tube'
_diffrn_radiation_type MoK\a
_diffrn_radiation_wavelength 0.71073
_diffrn_reflns_av_R_equivalents 0.0467
_diffrn_reflns_av_sigmaI/netI 0.0995
_diffrn_reflns_limit_h_max 12
_diffrn_reflns_limit_h_min -11
_diffrn_reflns_limit_k_max 14
_diffrn_reflns_limit_k_min -14
_diffrn_reflns_limit_l_max 21
_diffrn_reflns_limit_l_min -21
_diffrn_reflns_number 12357
_diffrn_reflns_theta_full 25.00
_diffrn_reflns_theta_max 25.00
_diffrn_reflns_theta_min 1.88
_diffrn_standards_decay_% none
_diffrn_standards_interval_count none
_diffrn_standards_interval_time none
_diffrn_standards_number none
_exptl_absorpt_coefficient_mu 0.091
_exptl_absorpt_correction_type none
_exptl_absorpt_process_details none
_exptl_crystal_colour yellow
_exptl_crystal_density_diffrn 1.267
_exptl_crystal_density_meas ?
_exptl_crystal_density_method 'not measured'
_exptl_crystal_description prism
_exptl_crystal_F_000 826
_exptl_crystal_size_max 0.54
_exptl_crystal_size_mid 0.30
_exptl_crystal_size_min 0.21
_refine_diff_density_max 0.539
_refine_diff_density_min -0.402
_refine_diff_density_rms 0.048
_refine_ls_extinction_coef 0.024(4)
_refine_ls_extinction_expression Fc^*^=kFc[1+0.001xFc^2^\l^3^/sin(2\q)]^-1/4^
_refine_ls_extinction_method SHELXL
_refine_ls_goodness_of_fit_ref 0.929
_refine_ls_hydrogen_treatment mixed
_refine_ls_matrix_type full
_refine_ls_number_parameters 552
_refine_ls_number_reflns 7207
_refine_ls_number_restraints 0
_refine_ls_restrained_S_all 0.929
_refine_ls_R_factor_all 0.1397
_refine_ls_R_factor_gt 0.0698
_refine_ls_shift/su_max 0.036
_refine_ls_shift/su_mean 0.002
_refine_ls_structure_factor_coef Fsqd
_refine_ls_weighting_details 'calc w=1/[\s^2^(Fo^2^)+(0.1285P)^2^+0.0000P] where P=(Fo^2^+2Fc^2^)/3'
_refine_ls_weighting_scheme calc
_refine_ls_wR_factor_gt 0.1996
_refine_ls_wR_factor_ref 0.2225
_reflns_number_gt 3307
_reflns_number_total 7207
_reflns_threshold_expression >2sigma(I)
_cod_data_source_file cg060107jsup8.cif
_cod_data_source_block natalia85
_cod_depositor_comments
;
The following automatic conversions were performed:

'_exptl_crystal_density_meas' value 'none' was changed to '?' - the
value is perceived as not measured.

Automatic conversion script
Id: cif_fix_values 3008 2015-01-20 13:52:24Z robertas 
;
_cod_original_sg_symbol_H-M P-1
_cod_database_code 4508704

loop_
_symmetry_equiv_pos_as_xyz
'x, y, z'
'-x, -y, -z'

loop_
_atom_site_label
_atom_site_type_symbol
_atom_site_fract_x
_atom_site_fract_y
_atom_site_fract_z
_atom_site_U_iso_or_equiv
_atom_site_adp_type
_atom_site_occupancy
_atom_site_symmetry_multiplicity
_atom_site_calc_flag
_atom_site_refinement_flags
O1 O 1.4555(3) -0.6507(2) 0.94877(15) 0.0789(8) Uani 1 1 d .
O2 O 1.2431(3) 0.1448(3) 0.89161(18) 0.0871(9) Uani 1 1 d .
O3 O 0.2546(3) -0.1870(2) 0.1134(2) 0.0854(9) Uani 1 1 d .
O4 O 0.0714(3) 0.6449(2) 0.06831(15) 0.0782(8) Uani 1 1 d .
N1 N 1.0377(3) -0.2188(3) 0.66287(17) 0.0634(8) Uani 1 1 d .
N2 N 0.9741(3) -0.0205(3) 0.65555(18) 0.0702(9) Uani 1 1 d .
H2N2 H 0.9314 0.0592 0.6399 0.098(15) Uiso 1 1 calc R
N3 N 0.5047(3) -0.0187(3) 0.35363(17) 0.0692(9) Uani 1 1 d .
H3N3 H 0.5329 -0.0989 0.3738 0.082(13) Uiso 1 1 calc R
N4 N 0.4796(3) 0.1768(3) 0.33615(17) 0.0646(8) Uani 1 1 d .
C1 C 1.2033(3) -0.3242(3) 0.7808(2) 0.0563(9) Uani 1 1 d .
C2 C 1.2913(4) -0.4244(3) 0.7616(2) 0.0651(10) Uani 1 1 d .
H2 H 1.2954 -0.4194 0.7092 0.078 Uiso 1 1 calc R
C3 C 1.3724(4) -0.5308(3) 0.8182(2) 0.0710(11) Uani 1 1 d .
H3 H 1.4298 -0.5974 0.8039 0.085 Uiso 1 1 calc R
C4 C 1.3699(4) -0.5403(3) 0.8963(2) 0.0621(10) Uani 1 1 d .
C5 C 1.2842(4) -0.4422(3) 0.9172(2) 0.0637(10) Uani 1 1 d .
H5 H 1.2815 -0.4476 0.9697 0.076 Uiso 1 1 calc R
C6 C 1.2021(4) -0.3356(3) 0.8599(2) 0.0636(10) Uani 1 1 d .
H6 H 1.1443 -0.2695 0.8745 0.076 Uiso 1 1 calc R
C7 C 1.1105(3) -0.2102(3) 0.7212(2) 0.0584(9) Uani 1 1 d .
C8 C 1.0731(4) -0.0878(3) 0.7161(2) 0.0609(10) Uani 1 1 d .
C9 C 1.1211(4) -0.0288(3) 0.7617(2) 0.0646(10) Uani 1 1 d .
C10 C 1.2568(4) -0.0615(3) 0.7794(2) 0.0639(10) Uani 1 1 d .
H10 H 1.3192 -0.1226 0.7625 0.077 Uiso 1 1 calc R
C11 C 1.3022(4) -0.0054(3) 0.8219(2) 0.0654(10) Uani 1 1 d .
H11 H 1.3942 -0.0280 0.8326 0.079 Uiso 1 1 calc R
C12 C 1.2099(4) 0.0845(3) 0.8481(2) 0.0718(11) Uani 1 1 d .
C13 C 1.0724(4) 0.1197(4) 0.8312(3) 0.0805(13) Uani 1 1 d .
H13 H 1.0103 0.1803 0.8487 0.097 Uiso 1 1 calc R
C14 C 1.0295(4) 0.0638(4) 0.7885(3) 0.0817(13) Uani 1 1 d .
H14 H 0.9375 0.0876 0.7770 0.098 Uiso 1 1 calc R
C15 C 0.9554(4) -0.1008(4) 0.6249(2) 0.0667(11) Uani 1 1 d .
C16 C 0.8548(4) -0.0627(4) 0.5608(2) 0.0683(11) Uani 1 1 d .
C17 C 0.8084(4) 0.0579(4) 0.5072(2) 0.0853(13) Uani 1 1 d .
H17 H 0.8449 0.1149 0.5107 0.102 Uiso 1 1 calc R
C18 C 0.7085(4) 0.0951(4) 0.4485(3) 0.0890(14) Uani 1 1 d .
H18 H 0.6797 0.1765 0.4131 0.107 Uiso 1 1 calc R
C19 C 0.6503(4) 0.0134(4) 0.4413(2) 0.0698(11) Uani 1 1 d .
C20 C 0.6982(4) -0.1076(3) 0.4939(2) 0.0733(11) Uani 1 1 d .
H20 H 0.6618 -0.1646 0.4900 0.088 Uiso 1 1 calc R
C21 C 0.7995(4) -0.1459(4) 0.5523(2) 0.0733(12) Uani 1 1 d .
H21 H 0.8309 -0.2283 0.5863 0.088 Uiso 1 1 calc R
C22 C 0.5456(4) 0.0569(4) 0.3790(2) 0.0668(11) Uani 1 1 d .
C23 C 0.3936(3) 0.1763(3) 0.2809(2) 0.0592(9) Uani 1 1 d .
C24 C 0.4092(3) 0.0547(3) 0.2893(2) 0.0621(10) Uani 1 1 d .
C25 C 0.3607(3) -0.0018(3) 0.2429(2) 0.0632(10) Uani 1 1 d .
C26 C 0.3164(4) 0.0583(3) 0.1645(2) 0.0686(11) Uani 1 1 d .
H26 H 0.3102 0.1408 0.1413 0.082 Uiso 1 1 calc R
C27 C 0.2802(4) 0.0011(3) 0.1182(2) 0.0663(10) Uani 1 1 d .
H27 H 0.2502 0.0450 0.0655 0.080 Uiso 1 1 calc R
C28 C 0.2896(4) -0.1219(3) 0.1519(3) 0.0688(11) Uani 1 1 d .
C29 C 0.3335(4) -0.1858(4) 0.2299(3) 0.0839(14) Uani 1 1 d .
H29 H 0.3401 -0.2686 0.2524 0.101 Uiso 1 1 calc R
C30 C 0.3678(4) -0.1278(4) 0.2746(3) 0.0870(14) Uani 1 1 d .
H30 H 0.3966 -0.1723 0.3273 0.104 Uiso 1 1 calc R
C31 C 0.3046(3) 0.2987(3) 0.22641(19) 0.0549(9) Uani 1 1 d .
C32 C 0.3499(4) 0.3985(3) 0.1993(2) 0.0629(10) Uani 1 1 d .
H32 H 0.4356 0.3881 0.2162 0.076 Uiso 1 1 calc R
C33 C 0.2691(4) 0.5111(3) 0.1482(2) 0.0669(10) Uani 1 1 d .
H33 H 0.3003 0.5768 0.1309 0.080 Uiso 1 1 calc R
C34 C 0.1420(4) 0.5290(3) 0.1219(2) 0.0593(9) Uani 1 1 d .
C35 C 0.0931(4) 0.4342(3) 0.1493(2) 0.0585(9) Uani 1 1 d .
H35 H 0.0063 0.4465 0.1330 0.070 Uiso 1 1 calc R
C36 C 0.1747(3) 0.3196(3) 0.20172(19) 0.0552(9) Uani 1 1 d .
H36 H 0.1414 0.2555 0.2207 0.066 Uiso 1 1 calc R
C37 C 1.4502(4) -0.6668(4) 1.0301(2) 0.0874(13) Uani 1 1 d .
H37A H 1.5153 -0.7468 1.0600 0.131 Uiso 1 1 calc R
H37B H 1.3617 -0.6626 1.0454 0.131 Uiso 1 1 calc R
H37C H 1.4701 -0.6018 1.0400 0.131 Uiso 1 1 calc R
C38 C 1.3813(5) 0.1242(4) 0.9014(3) 0.0932(14) Uani 1 1 d .
H38A H 1.3918 0.1753 0.9293 0.140 Uiso 1 1 calc R
H38B H 1.4160 0.1456 0.8508 0.140 Uiso 1 1 calc R
H38C H 1.4299 0.0376 0.9306 0.140 Uiso 1 1 calc R
C39 C 0.2150(5) -0.1268(4) 0.0327(3) 0.0975(15) Uani 1 1 d .
H39A H 0.1927 -0.1813 0.0123 0.146 Uiso 1 1 calc R
H39B H 0.2876 -0.1063 0.0058 0.146 Uiso 1 1 calc R
H39C H 0.1376 -0.0515 0.0250 0.146 Uiso 1 1 calc R
C40 C -0.0536(5) 0.6606(4) 0.0327(3) 0.0903(15) Uani 1 1 d .
H40A H -0.0886 0.7414 -0.0075 0.136 Uiso 1 1 calc R
H40B H -0.1171 0.6543 0.0718 0.136 Uiso 1 1 calc R
H40C H -0.0389 0.5967 0.0098 0.136 Uiso 1 1 calc R
O5A O 0.2039(5) 0.7521(4) 0.4161(2) 0.085(2) Uani 0.645(8) 1 d P
O5B O 0.0808(12) 0.7471(7) 0.3894(4) 0.095(4) Uani 0.355(8) 1 d P
O6 O 0.5740(5) 0.5189(4) 0.4053(4) 0.187(2) Uani 1 1 d .
O7 O 0.8459(4) 0.3662(3) 0.43401(19) 0.1137(12) Uani 1 1 d .
O8A O 0.5970(11) 0.7192(5) 0.4373(4) 0.069(3) Uani 0.416(12) 1 d P
O8B O 0.4899(9) 0.7201(4) 0.4486(2) 0.074(3) Uani 0.584(12) 1 d P
O9 O 0.4273(3) 0.3756(3) 0.39315(17) 0.1036(10) Uani 1 1 d .
O10 O 1.1889(6) 0.5748(6) 0.3574(3) 0.198(2) Uani 1 1 d .
N5 N 0.9675(6) 0.6247(6) 0.3419(3) 0.1274(17) Uani 1 1 d .
C41 C 1.0810(11) 0.5595(8) 0.3243(5) 0.176(3) Uani 1 1 d .
C42 C 0.9119(9) 0.6935(9) 0.3862(5) 0.241(5) Uani 1 1 d .
H42A H 0.8168 0.7344 0.3717 0.361 Uiso 1 1 calc R
H42B H 0.9516 0.7553 0.3787 0.361 Uiso 1 1 calc R
H42C H 0.9268 0.6409 0.4403 0.361 Uiso 1 1 calc R
C43 C 0.8594(9) 0.6113(8) 0.2967(5) 0.213(4) Uani 1 1 d .
H43A H 0.7965 0.5876 0.3322 0.320 Uiso 1 1 calc R
H43B H 0.9013 0.5482 0.2732 0.320 Uiso 1 1 calc R
H43C H 0.8127 0.6897 0.2564 0.320 Uiso 1 1 calc R

loop_
_atom_site_aniso_label
_atom_site_aniso_U_11
_atom_site_aniso_U_22
_atom_site_aniso_U_33
_atom_site_aniso_U_23
_atom_site_aniso_U_13
_atom_site_aniso_U_12
O1 0.0827(19) 0.0577(16) 0.0707(18) -0.0052(13) -0.0148(14) -0.0091(14)
O2 0.078(2) 0.0769(19) 0.122(2) -0.0523(18) 0.0380(18) -0.0332(16)
O3 0.0714(19) 0.0510(16) 0.121(3) -0.0071(16) 0.0044(17) -0.0274(14)
O4 0.084(2) 0.0417(14) 0.0854(18) -0.0072(12) -0.0275(15) -0.0048(13)
N1 0.0563(19) 0.0523(18) 0.0598(18) 0.0016(14) 0.0047(15) -0.0140(15)
N2 0.066(2) 0.049(2) 0.070(2) -0.0050(16) 0.0136(17) -0.0068(17)
N3 0.064(2) 0.052(2) 0.061(2) 0.0047(16) 0.0103(16) -0.0078(16)
N4 0.0506(18) 0.0560(18) 0.0571(18) 0.0029(14) 0.0064(15) -0.0059(14)
C1 0.051(2) 0.047(2) 0.064(2) -0.0067(17) 0.0012(17) -0.0207(17)
C2 0.068(3) 0.052(2) 0.065(2) -0.0125(18) -0.0022(19) -0.0157(19)
C3 0.072(3) 0.050(2) 0.075(3) -0.0153(19) -0.006(2) -0.0088(19)
C4 0.058(2) 0.046(2) 0.070(3) -0.0052(18) -0.0109(19) -0.0169(18)
C5 0.069(3) 0.057(2) 0.060(2) -0.0096(18) -0.0024(19) -0.025(2)
C6 0.064(2) 0.052(2) 0.065(2) -0.0109(18) 0.0057(19) -0.0185(18)
C7 0.046(2) 0.056(2) 0.061(2) -0.0076(17) 0.0051(18) -0.0160(17)
C8 0.052(2) 0.050(2) 0.066(2) -0.0088(18) 0.0147(19) -0.0133(18)
C9 0.056(2) 0.049(2) 0.080(3) -0.0139(19) 0.024(2) -0.0182(19)
C10 0.056(2) 0.047(2) 0.077(3) -0.0155(18) 0.0189(19) -0.0114(18)
C11 0.056(2) 0.050(2) 0.084(3) -0.0181(19) 0.022(2) -0.0187(19)
C12 0.074(3) 0.051(2) 0.090(3) -0.022(2) 0.032(2) -0.027(2)
C13 0.068(3) 0.068(3) 0.109(3) -0.041(2) 0.042(2) -0.023(2)
C14 0.060(3) 0.064(3) 0.108(3) -0.027(2) 0.029(2) -0.014(2)
C15 0.052(2) 0.059(2) 0.060(2) 0.0022(19) 0.0119(19) -0.0079(19)
C16 0.051(2) 0.065(2) 0.056(2) 0.0041(19) 0.0100(18) -0.0062(19)
C17 0.053(2) 0.070(3) 0.089(3) 0.021(2) -0.006(2) -0.015(2)
C18 0.062(3) 0.071(3) 0.091(3) 0.021(2) -0.002(2) -0.019(2)
C19 0.055(2) 0.066(2) 0.049(2) 0.0051(18) 0.0106(18) -0.001(2)
C20 0.081(3) 0.058(2) 0.056(2) -0.0079(19) 0.001(2) -0.007(2)
C21 0.088(3) 0.054(2) 0.049(2) -0.0025(17) 0.004(2) -0.006(2)
C22 0.055(2) 0.062(2) 0.056(2) -0.0005(19) 0.0123(19) -0.009(2)
C23 0.046(2) 0.053(2) 0.055(2) 0.0021(16) 0.0066(18) -0.0104(17)
C24 0.050(2) 0.050(2) 0.058(2) 0.0079(17) 0.0056(18) -0.0093(18)
C25 0.047(2) 0.045(2) 0.077(3) -0.0003(19) 0.0106(19) -0.0126(17)
C26 0.071(3) 0.0404(19) 0.075(3) -0.0031(19) 0.016(2) -0.0142(18)
C27 0.061(2) 0.043(2) 0.079(3) -0.0107(19) 0.016(2) -0.0123(18)
C28 0.047(2) 0.040(2) 0.103(3) -0.006(2) 0.013(2) -0.0146(17)
C29 0.056(3) 0.051(2) 0.122(4) 0.011(3) -0.015(2) -0.028(2)
C30 0.051(2) 0.063(3) 0.107(3) 0.023(2) -0.011(2) -0.020(2)
C31 0.047(2) 0.049(2) 0.058(2) -0.0090(16) 0.0041(16) -0.0136(16)
C32 0.057(2) 0.053(2) 0.065(2) -0.0003(17) -0.0034(18) -0.0205(18)
C33 0.072(3) 0.050(2) 0.069(2) -0.0027(18) -0.013(2) -0.0248(19)
C34 0.071(3) 0.0359(18) 0.059(2) -0.0103(16) -0.0085(19) -0.0101(17)
C35 0.051(2) 0.048(2) 0.069(2) -0.0190(17) -0.0020(18) -0.0087(17)
C36 0.050(2) 0.0448(19) 0.064(2) -0.0122(16) 0.0086(17) -0.0166(16)
C37 0.092(3) 0.068(3) 0.071(3) 0.009(2) -0.014(2) -0.021(2)
C38 0.081(3) 0.093(3) 0.127(4) -0.051(3) 0.032(3) -0.045(3)
C39 0.109(4) 0.063(3) 0.117(4) -0.017(3) 0.000(3) -0.040(3)
C40 0.096(3) 0.056(2) 0.092(3) -0.025(2) -0.042(3) 0.010(2)
O5A 0.093(4) 0.074(3) 0.072(3) -0.018(2) 0.013(3) -0.017(2)
O5B 0.154(11) 0.059(5) 0.066(5) 0.004(4) -0.011(5) -0.054(5)
O6 0.159(4) 0.128(3) 0.328(7) -0.146(4) 0.023(4) -0.050(3)
O7 0.142(3) 0.0693(19) 0.102(2) -0.0194(17) 0.007(2) -0.0160(19)
O8A 0.064(7) 0.051(4) 0.088(5) -0.016(3) -0.016(4) -0.021(3)
O8B 0.097(7) 0.052(3) 0.060(3) -0.014(2) -0.012(3) -0.015(3)
O9 0.130(3) 0.090(2) 0.0771(19) -0.0201(16) -0.0148(18) -0.0299(19)
O10 0.175(5) 0.209(6) 0.192(5) -0.102(4) 0.014(4) -0.016(4)
N5 0.114(4) 0.145(5) 0.095(3) -0.004(3) 0.008(3) -0.049(4)
C41 0.159(8) 0.147(7) 0.167(8) -0.018(5) -0.007(7) -0.022(6)
C42 0.219(10) 0.257(11) 0.224(9) -0.164(9) 0.067(7) 0.007(8)
C43 0.252(11) 0.223(9) 0.162(7) 0.013(6) -0.047(7) -0.146(9)

loop_
_atom_type_symbol
_atom_type_description
_atom_type_scat_dispersion_real
_atom_type_scat_dispersion_imag
_atom_type_scat_source
C C 0.0033 0.0016 'International Tables Vol C Tables 4.2.6.8 and 6.1.1.4'
O O 0.0106 0.0060 'International Tables Vol C Tables 4.2.6.8 and 6.1.1.4'
N N 0.0061 0.0033 'International Tables Vol C Tables 4.2.6.8 and 6.1.1.4'
H H 0.0000 0.0000 'International Tables Vol C Tables 4.2.6.8 and 6.1.1.4'

loop_
_geom_angle_atom_site_label_1
_geom_angle_atom_site_label_2
_geom_angle_atom_site_label_3
_geom_angle
C4 O1 C37 118.0(3)
C12 O2 C38 116.7(3)
C28 O3 C39 117.1(3)
C34 O4 C40 116.9(3)
C15 N1 C7 104.9(3)
C15 N2 C8 108.1(3)
C15 N2 H2N2 125.9
C8 N2 H2N2 125.9
C22 N3 C24 109.2(3)
C22 N3 H3N3 125.4
C24 N3 H3N3 125.4
C22 N4 C23 106.1(3)
C2 C1 C6 117.2(3)
C2 C1 C7 122.3(3)
C6 C1 C7 120.4(3)
C3 C2 C1 121.2(4)
C3 C2 H2 119.4
C1 C2 H2 119.4
C2 C3 C4 120.7(4)
C2 C3 H3 119.6
C4 C3 H3 119.6
C5 C4 O1 124.1(3)
C5 C4 C3 119.5(3)
O1 C4 C3 116.4(3)
C4 C5 C6 119.5(4)
C4 C5 H5 120.2
C6 C5 H5 120.2
C5 C6 C1 121.9(3)
C5 C6 H6 119.1
C1 C6 H6 119.1
C8 C7 N1 109.8(3)
C8 C7 C1 129.1(4)
N1 C7 C1 120.8(3)
C7 C8 N2 106.0(3)
C7 C8 C9 131.4(4)
N2 C8 C9 122.6(3)
C10 C9 C14 117.6(4)
C10 C9 C8 121.5(3)
C14 C9 C8 120.9(4)
C9 C10 C11 121.6(3)
C9 C10 H10 119.2
C11 C10 H10 119.2
C10 C11 C12 119.6(4)
C10 C11 H11 120.2
C12 C11 H11 120.2
O2 C12 C11 124.7(4)
O2 C12 C13 114.9(4)
C11 C12 C13 120.4(4)
C14 C13 C12 119.1(4)
C14 C13 H13 120.4
C12 C13 H13 120.4
C13 C14 C9 121.7(4)
C13 C14 H14 119.1
C9 C14 H14 119.1
N1 C15 N2 111.1(3)
N1 C15 C16 125.4(4)
N2 C15 C16 123.5(3)
C17 C16 C21 117.6(4)
C17 C16 C15 121.4(4)
C21 C16 C15 121.0(3)
C18 C17 C16 121.1(4)
C18 C17 H17 119.4
C16 C17 H17 119.4
C17 C18 C19 121.5(4)
C17 C18 H18 119.3
C19 C18 H18 119.3
C20 C19 C18 117.5(4)
C20 C19 C22 123.1(4)
C18 C19 C22 119.4(4)
C19 C20 C21 121.3(4)
C19 C20 H20 119.4
C21 C20 H20 119.4
C20 C21 C16 121.0(4)
C20 C21 H21 119.5
C16 C21 H21 119.5
N4 C22 N3 110.3(3)
N4 C22 C19 124.9(4)
N3 C22 C19 124.8(4)
C24 C23 N4 110.3(3)
C24 C23 C31 132.0(4)
N4 C23 C31 117.7(3)
C23 C24 N3 104.1(3)
C23 C24 C25 134.1(3)
N3 C24 C25 121.4(3)
C26 C25 C30 115.6(4)
C26 C25 C24 122.9(3)
C30 C25 C24 121.3(4)
C25 C26 C27 123.1(3)
C25 C26 H26 118.4
C27 C26 H26 118.4
C28 C27 C26 118.9(4)
C28 C27 H27 120.5
C26 C27 H27 120.5
O3 C28 C29 115.5(3)
O3 C28 C27 124.5(4)
C29 C28 C27 120.0(4)
C30 C29 C28 120.2(4)
C30 C29 H29 119.9
C28 C29 H29 119.9
C29 C30 C25 122.1(4)
C29 C30 H30 118.9
C25 C30 H30 118.9
C36 C31 C32 117.8(3)
C36 C31 C23 122.1(3)
C32 C31 C23 120.0(3)
C33 C32 C31 120.4(4)
C33 C32 H32 119.8
C31 C32 H32 119.8
C32 C33 C34 121.1(3)
C32 C33 H33 119.5
C34 C33 H33 119.5
C35 C34 C33 120.0(3)
C35 C34 O4 124.0(3)
C33 C34 O4 116.0(3)
C34 C35 C36 119.1(3)
C34 C35 H35 120.4
C36 C35 H35 120.4
C31 C36 C35 121.6(3)
C31 C36 H36 119.2
C35 C36 H36 119.2
O1 C37 H37A 109.5
O1 C37 H37B 109.5
H37A C37 H37B 109.5
O1 C37 H37C 109.5
H37A C37 H37C 109.5
H37B C37 H37C 109.5
O2 C38 H38A 109.5
O2 C38 H38B 109.5
H38A C38 H38B 109.5
O2 C38 H38C 109.5
H38A C38 H38C 109.5
H38B C38 H38C 109.5
O3 C39 H39A 109.5
O3 C39 H39B 109.5
H39A C39 H39B 109.5
O3 C39 H39C 109.5
H39A C39 H39C 109.5
H39B C39 H39C 109.5
O4 C40 H40A 109.5
O4 C40 H40B 109.5
H40A C40 H40B 109.5
O4 C40 H40C 109.5
H40A C40 H40C 109.5
H40B C40 H40C 109.5
C41 N5 C42 143.0(8)
C41 N5 C43 106.1(8)
C42 N5 C43 110.7(7)
N5 C41 O10 110.8(8)
N5 C42 H42A 109.5
N5 C42 H42B 109.5
H42A C42 H42B 109.5
N5 C42 H42C 109.5
H42A C42 H42C 109.5
H42B C42 H42C 109.5
N5 C43 H43A 109.5
N5 C43 H43B 109.5
H43A C43 H43B 109.5
N5 C43 H43C 109.5
H43A C43 H43C 109.5
H43B C43 H43C 109.5

loop_
_geom_bond_atom_site_label_1
_geom_bond_atom_site_label_2
_geom_bond_distance
O1 C4 1.376(4)
O1 C37 1.422(5)
O2 C12 1.373(5)
O2 C38 1.413(5)
O3 C28 1.365(5)
O3 C39 1.405(5)
O4 C34 1.377(4)
O4 C40 1.432(5)
N1 C15 1.341(4)
N1 C7 1.394(4)
N2 C15 1.349(5)
N2 C8 1.372(5)
N2 H2N2 0.8600
N3 C22 1.356(5)
N3 C24 1.400(4)
N3 H3N3 0.8600
N4 C22 1.337(4)
N4 C23 1.394(4)
C1 C2 1.384(5)
C1 C6 1.392(5)
C1 C7 1.480(5)
C2 C3 1.369(5)
C2 H2 0.9300
C3 C4 1.379(5)
C3 H3 0.9300
C4 C5 1.373(5)
C5 C6 1.380(5)
C5 H5 0.9300
C6 H6 0.9300
C7 C8 1.368(5)
C8 C9 1.471(5)
C9 C10 1.380(5)
C9 C14 1.409(5)
C10 C11 1.384(5)
C10 H10 0.9300
C11 C12 1.384(5)
C11 H11 0.9300
C12 C13 1.391(5)
C13 C14 1.372(6)
C13 H13 0.9300
C14 H14 0.9300
C15 C16 1.456(5)
C16 C17 1.385(5)
C16 C21 1.394(5)
C17 C18 1.384(6)
C17 H17 0.9300
C18 C19 1.390(6)
C18 H18 0.9300
C19 C20 1.382(5)
C19 C22 1.450(5)
C20 C21 1.388(5)
C20 H20 0.9300
C21 H21 0.9300
C23 C24 1.385(5)
C23 C31 1.479(4)
C24 C25 1.461(5)
C25 C26 1.379(5)
C25 C30 1.422(5)
C26 C27 1.397(5)
C26 H26 0.9300
C27 C28 1.384(5)
C27 H27 0.9300
C28 C29 1.376(6)
C29 C30 1.373(6)
C29 H29 0.9300
C30 H30 0.9300
C31 C36 1.384(4)
C31 C32 1.399(5)
C32 C33 1.363(5)
C32 H32 0.9300
C33 C34 1.376(5)
C33 H33 0.9300
C34 C35 1.371(5)
C35 C36 1.389(4)
C35 H35 0.9300
C36 H36 0.9300
C37 H37A 0.9600
C37 H37B 0.9600
C37 H37C 0.9600
C38 H38A 0.9600
C38 H38B 0.9600
C38 H38C 0.9600
C39 H39A 0.9600
C39 H39B 0.9600
C39 H39C 0.9600
C40 H40A 0.9600
C40 H40B 0.9600
C40 H40C 0.9600
O5A O5B 1.450(10)
O8A O8B 1.149(7)
O10 C41 1.421(10)
N5 C41 1.278(9)
N5 C42 1.319(8)
N5 C43 1.531(8)
C42 H42A 0.9600
C42 H42B 0.9600
C42 H42C 0.9600
C43 H43A 0.9600
C43 H43B 0.9600
C43 H43C 0.9600

loop_
_geom_torsion_atom_site_label_1
_geom_torsion_atom_site_label_2
_geom_torsion_atom_site_label_3
_geom_torsion_atom_site_label_4
_geom_torsion
C6 C1 C2 C3 0.8(5)
C7 C1 C2 C3 -177.4(3)
C1 C2 C3 C4 -0.9(6)
C37 O1 C4 C5 3.3(5)
C37 O1 C4 C3 -176.5(4)
C2 C3 C4 C5 0.5(6)
C2 C3 C4 O1 -179.7(3)
O1 C4 C5 C6 -179.9(3)
C3 C4 C5 C6 -0.1(6)
C4 C5 C6 C1 0.1(6)
C2 C1 C6 C5 -0.4(5)
C7 C1 C6 C5 177.9(3)
C15 N1 C7 C8 -1.3(4)
C15 N1 C7 C1 173.9(3)
C2 C1 C7 C8 -141.7(4)
C6 C1 C7 C8 40.1(5)
C2 C1 C7 N1 44.1(5)
C6 C1 C7 N1 -134.1(4)
N1 C7 C8 N2 1.5(4)
C1 C7 C8 N2 -173.3(3)
N1 C7 C8 C9 -178.2(3)
C1 C7 C8 C9 7.0(6)
C15 N2 C8 C7 -1.0(4)
C15 N2 C8 C9 178.7(3)
C7 C8 C9 C10 44.8(6)
N2 C8 C9 C10 -134.8(4)
C7 C8 C9 C14 -135.4(4)
N2 C8 C9 C14 44.9(5)
C14 C9 C10 C11 -0.2(5)
C8 C9 C10 C11 179.5(3)
C9 C10 C11 C12 0.8(5)
C38 O2 C12 C11 8.3(6)
C38 O2 C12 C13 -172.0(3)
C10 C11 C12 O2 178.9(3)
C10 C11 C12 C13 -0.8(6)
O2 C12 C13 C14 -179.5(3)
C11 C12 C13 C14 0.3(6)
C12 C13 C14 C9 0.4(6)
C10 C9 C14 C13 -0.4(6)
C8 C9 C14 C13 179.9(4)
C7 N1 C15 N2 0.7(4)
C7 N1 C15 C16 -177.2(3)
C8 N2 C15 N1 0.2(4)
C8 N2 C15 C16 178.1(3)
N1 C15 C16 C17 -156.8(4)
N2 C15 C16 C17 25.6(6)
N1 C15 C16 C21 24.6(5)
N2 C15 C16 C21 -152.9(4)
C21 C16 C17 C18 1.5(6)
C15 C16 C17 C18 -177.1(4)
C16 C17 C18 C19 0.4(7)
C17 C18 C19 C20 -1.5(6)
C17 C18 C19 C22 179.8(4)
C18 C19 C20 C21 0.7(6)
C22 C19 C20 C21 179.4(3)
C19 C20 C21 C16 1.2(6)
C17 C16 C21 C20 -2.3(6)
C15 C16 C21 C20 176.4(3)
C23 N4 C22 N3 -0.4(4)
C23 N4 C22 C19 177.1(3)
C24 N3 C22 N4 1.6(4)
C24 N3 C22 C19 -175.8(3)
C20 C19 C22 N4 167.3(3)
C18 C19 C22 N4 -14.1(6)
C20 C19 C22 N3 -15.6(6)
C18 C19 C22 N3 163.0(4)
C22 N4 C23 C24 -1.0(4)
C22 N4 C23 C31 178.3(3)
N4 C23 C24 N3 1.9(4)
C31 C23 C24 N3 -177.3(3)
N4 C23 C24 C25 -170.5(4)
C31 C23 C24 C25 10.3(6)
C22 N3 C24 C23 -2.1(4)
C22 N3 C24 C25 171.4(3)
C23 C24 C25 C26 19.9(6)
N3 C24 C25 C26 -151.4(3)
C23 C24 C25 C30 -165.7(4)
N3 C24 C25 C30 22.9(5)
C30 C25 C26 C27 0.1(5)
C24 C25 C26 C27 174.7(3)
C25 C26 C27 C28 -0.4(6)
C39 O3 C28 C29 -177.2(4)
C39 O3 C28 C27 4.4(5)
C26 C27 C28 O3 178.5(3)
C26 C27 C28 C29 0.3(5)
O3 C28 C29 C30 -178.3(3)
C27 C28 C29 C30 0.2(6)
C28 C29 C30 C25 -0.5(6)
C26 C25 C30 C29 0.4(6)
C24 C25 C30 C29 -174.3(4)
C24 C23 C31 C36 35.5(5)
N4 C23 C31 C36 -143.6(3)
C24 C23 C31 C32 -145.6(4)
N4 C23 C31 C32 35.2(5)
C36 C31 C32 C33 -2.1(5)
C23 C31 C32 C33 179.1(3)
C31 C32 C33 C34 -0.4(6)
C32 C33 C34 C35 2.4(6)
C32 C33 C34 O4 -177.7(3)
C40 O4 C34 C35 -7.8(5)
C40 O4 C34 C33 172.4(3)
C33 C34 C35 C36 -2.0(5)
O4 C34 C35 C36 178.2(3)
C32 C31 C36 C35 2.5(5)
C23 C31 C36 C35 -178.6(3)
C34 C35 C36 C31 -0.5(5)
C42 N5 C41 O10 -9.2(16)
C43 N5 C41 O10 174.5(6)
